data_4124240
loop_
_publ_author_name
'Stevenson, Laura C.'
'Mellino, Simona'
'Clot, Eric'
'Mountford, Philip'

_publ_section_title
;
 Reactions of Titanium Hydrazides with Silanes and Boranes: N-N Bond
 Cleavage and N Atom Functionalization.
;
_journal_issue 32
_journal_name_full 'Journal of the American Chemical Society'
_journal_page_first 10140
_journal_page_last 10143
_journal_paper_doi 10.1021/jacs.5b06627
_journal_volume 137
_journal_year 2015
_chemical_formula_moiety 'C31 H50 B1 N5 Ti1'
_chemical_formula_sum 'C31 H50 B N5 Ti'
_chemical_formula_weight 551.48
_chemical_name_systematic
;
Ti(N2iPrN){N(H)BC8H14}(NPh2)
;
_space_group_IT_number 14
_symmetry_cell_setting monoclinic
_symmetry_space_group_name_Hall '-P 2yn'
_symmetry_space_group_name_H-M 'P 1 21/n 1'
_atom_sites_solution_hydrogens difmap
_atom_sites_solution_primary direct
_cell_angle_alpha 90
_cell_angle_beta 96.9475(5)
_cell_angle_gamma 90
_cell_formula_units_Z 4
_cell_length_a 10.21150(10)
_cell_length_b 15.0835(2)
_cell_length_c 20.0607(3)
_cell_measurement_reflns_used 7116
_cell_measurement_temperature 150
_cell_measurement_theta_max 27
_cell_measurement_theta_min 5
_cell_volume 3067.16(7)
_computing_cell_refinement 'DENZO/SCALEPACK (Otwinowski & Minor, 1997)'
_computing_data_collection 'COLLECT (Nonius, 2001).'
_computing_data_reduction 'DENZO/SCALEPACK (Otwinowski & Minor, 1997)'
_computing_molecular_graphics 'CAMERON (Watkin et al., 1996)'
_computing_publication_material 'CRYSTALS (Betteridge et al., 2003)'
_computing_structure_refinement 'CRYSTALS (Betteridge et al., 2003)'
_computing_structure_solution 'SIR92 (Altomare et al., 1994)'
_diffrn_ambient_temperature 150
_diffrn_measured_fraction_theta_full 0.992
_diffrn_measured_fraction_theta_max 0.992
_diffrn_measurement_device Area
_diffrn_measurement_device_type 'Nonius KappaCCD'
_diffrn_measurement_method \w
_diffrn_radiation_monochromator graphite
_diffrn_radiation_type 'Mo K\a'
_diffrn_radiation_wavelength 0.71073
_diffrn_reflns_av_R_equivalents 0.021
_diffrn_reflns_limit_h_max 13
_diffrn_reflns_limit_h_min -13
_diffrn_reflns_limit_k_max 17
_diffrn_reflns_limit_k_min -19
_diffrn_reflns_limit_l_max 26
_diffrn_reflns_limit_l_min -26
_diffrn_reflns_number 45334
_diffrn_reflns_theta_full 26.941
_diffrn_reflns_theta_max 27.490
_diffrn_reflns_theta_min 5.112
_diffrn_standards_number 0
_exptl_absorpt_coefficient_mu 0.307
_exptl_absorpt_correction_T_max 0.98
_exptl_absorpt_correction_T_min 0.90
_exptl_absorpt_correction_type multi-scan
_exptl_absorpt_process_details 'DENZO/SCALEPACK (Otwinowski & Minor, 1997)'
_exptl_crystal_colour 'clear orange'
_exptl_crystal_density_diffrn 1.194
_exptl_crystal_density_method 'not measured'
_exptl_crystal_description block
_exptl_crystal_F_000 1192
_exptl_crystal_size_max 0.42
_exptl_crystal_size_mid 0.38
_exptl_crystal_size_min 0.08
_refine_diff_density_max 1.38
_refine_diff_density_min -0.51
_refine_ls_extinction_method None
_refine_ls_goodness_of_fit_ref 1.0624
_refine_ls_hydrogen_treatment mixed
_refine_ls_matrix_type full
_refine_ls_number_parameters 347
_refine_ls_number_reflns 5689
_refine_ls_number_restraints 28
_refine_ls_R_factor_all 0.0691
_refine_ls_R_factor_gt 0.0597
_refine_ls_shift/su_max 0.0010937
_refine_ls_shift/su_mean 0.0000356
_refine_ls_structure_factor_coef F
_refine_ls_weighting_details
;
 Method, part 1, Chebychev polynomial, (Watkin, 1994, Prince, 1982) 
 [weight] = 1.0/[A~0~*T~0~(x)+A~1~*T~1~(x) ... +A~n-1~]*T~n-1~(x)] 
 where A~i~ are the Chebychev coefficients listed below and x= Fcalc/Fmax 
 Method = Robust Weighting (Prince, 1982) 
 W = [weight] * [1-(deltaF/6*sigmaF)^2^]^2^ 
 A~i~ are: 
 2.28 2.24 2.52 0.924 0.654 
;
_refine_ls_weighting_scheme calc
_refine_ls_wR_factor_all 0.0499
_refine_ls_wR_factor_gt 0.0465
_refine_ls_wR_factor_ref 0.0457
_reflns_limit_h_max 13
_reflns_limit_h_min -13
_reflns_limit_k_max 19
_reflns_limit_k_min 0
_reflns_limit_l_max 26
_reflns_limit_l_min 0
_reflns_number_gt 6007
_reflns_number_total 6983
_reflns_threshold_expression I>2.0\s(I)
_oxford_diffrn_Wilson_B_factor 1.97
_oxford_diffrn_Wilson_scale 4.07
_oxford_refine_ls_r_factor_ref 0.0562
_oxford_refine_ls_scale 0.4882(7)
_oxford_reflns_number_all 6983
_oxford_reflns_threshold_expression_ref I>3.0\s(I)
_cod_data_source_file ja5b06627_si_003.cif
_cod_data_source_block COMPOUND_5
_cod_depositor_comments 'Adding full bibliography for 4124239--4124243.cif.'
_cod_original_cell_volume 3067.17(7)
_cod_original_sg_symbol_H-M 'P 1 21/n 1 '
_cod_original_formula_sum 'C31 H50 B1 N5 Ti1'
_cod_database_code 4124240

loop_
_symmetry_equiv_pos_as_xyz
x,y,z
-x,-y,-z
-x+1/2,y+1/2,-z+1/2
x+1/2,-y+1/2,z+1/2

loop_
_atom_site_label
_atom_site_type_symbol
_atom_site_fract_x
_atom_site_fract_y
_atom_site_fract_z
_atom_site_U_iso_or_equiv
_atom_site_occupancy
_atom_site_adp_type
_atom_site_refinement_flags_posn
_atom_site_refinement_flags_adp
Ti1 Ti 0.91314(3) 0.27082(2) 0.593686(15) 0.0192 1.0000 Uani . .
N1 N 0.81254(15) 0.31086(11) 0.50909(8) 0.0231 1.0000 Uani . .
N2 N 1.04227(14) 0.19143(10) 0.55582(7) 0.0212 1.0000 Uani . .
N3 N 0.79337(16) 0.36059(11) 0.65458(8) 0.0270 1.0000 Uani . .
N4 N 0.82091(15) 0.18763(11) 0.64556(7) 0.0240 1.0000 Uani . .
N5 N 1.04298(15) 0.35586(10) 0.63454(8) 0.0244 1.0000 Uani . .
B1 B 0.6892(2) 0.29198(14) 0.47295(10) 0.0241 1.0000 Uani . .
C1 C 0.57664(17) 0.23390(14) 0.49888(9) 0.0260 1.0000 Uani D U
C5 C 0.64167(19) 0.32785(13) 0.39931(9) 0.0276 1.0000 Uani D U
C6 C 0.6134(2) 0.24702(15) 0.35216(9) 0.0343 1.0000 Uani . .
C7 C 0.5246(2) 0.17560(15) 0.37737(10) 0.0360 1.0000 Uani . .
C8 C 0.5576(2) 0.15272(14) 0.45153(10) 0.0329 1.0000 Uani . .
C9 C 1.02616(17) 0.17755(12) 0.48444(9) 0.0219 1.0000 Uani . .
C10 C 0.95104(18) 0.10705(13) 0.45611(10) 0.0265 1.0000 Uani . .
C11 C 0.9276(2) 0.09736(15) 0.38664(10) 0.0338 1.0000 Uani . .
C12 C 0.9805(2) 0.15741(17) 0.34539(10) 0.0369 1.0000 Uani . .
C13 C 1.0574(2) 0.22688(17) 0.37267(10) 0.0377 1.0000 Uani . .
C14 C 1.08107(19) 0.23674(15) 0.44232(9) 0.0295 1.0000 Uani . .
C15 C 1.15332(17) 0.15244(12) 0.59224(9) 0.0217 1.0000 Uani . .
C16 C 1.25033(18) 0.10678(12) 0.56181(9) 0.0247 1.0000 Uani . .
C17 C 1.35944(19) 0.07106(13) 0.60021(10) 0.0297 1.0000 Uani . .
C18 C 1.3757(2) 0.07765(14) 0.66947(11) 0.0322 1.0000 Uani . .
C19 C 1.2797(2) 0.12171(14) 0.70047(10) 0.0318 1.0000 Uani . .
C20 C 1.17061(19) 0.15803(13) 0.66259(9) 0.0275 1.0000 Uani . .
C21 C 0.7483(2) 0.44431(15) 0.62111(10) 0.0366 1.0000 Uani . .
C22 C 0.6808(2) 0.30867(15) 0.67268(10) 0.0335 1.0000 Uani . .
C23 C 0.7261(2) 0.21528(15) 0.69085(11) 0.0345 1.0000 Uani . .
C24 C 0.8892(2) 0.37966(14) 0.71416(9) 0.0304 1.0000 Uani . .
C25 C 1.0167(2) 0.41045(14) 0.69149(10) 0.0326 1.0000 Uani . .
C26 C 0.84793(19) 0.09093(13) 0.64810(9) 0.0260 1.0000 Uani . .
C27 C 0.7342(2) 0.03640(15) 0.61269(11) 0.0348 1.0000 Uani . .
C28 C 0.8851(2) 0.05726(16) 0.71966(10) 0.0375 1.0000 Uani . .
C29 C 1.16783(19) 0.37821(13) 0.60772(10) 0.0291 1.0000 Uani . .
C31 C 1.1504(3) 0.45853(16) 0.56137(12) 0.0423 1.0000 Uani . .
C30 C 1.2851(2) 0.39122(18) 0.66214(12) 0.0435 1.0000 Uani . .
C2 C 0.4511(2) 0.29097(16) 0.49901(11) 0.0364 1.0000 Uani D U
C4 C 0.5213(2) 0.38808(16) 0.40420(12) 0.0418 1.0000 Uani D U
C3 C 0.4146(3) 0.3500(2) 0.43840(16) 0.0582 1.0000 Uani D U
H11 H 0.6050 0.2142 0.5433 0.0311 1.0000 Uiso R .
H51 H 0.7104 0.3622 0.3843 0.0328 1.0000 Uiso R .
H61 H 0.6953 0.2203 0.3461 0.0412 1.0000 Uiso R .
H62 H 0.5719 0.2681 0.3102 0.0412 1.0000 Uiso R .
H72 H 0.4360 0.1960 0.3703 0.0433 1.0000 Uiso R .
H71 H 0.5327 0.1232 0.3519 0.0433 1.0000 Uiso R .
H82 H 0.6368 0.1191 0.4567 0.0397 1.0000 Uiso R .
H81 H 0.4875 0.1179 0.4647 0.0397 1.0000 Uiso R .
H101 H 0.9155 0.0652 0.4844 0.0319 1.0000 Uiso R .
H111 H 0.8752 0.0495 0.3677 0.0404 1.0000 Uiso R .
H121 H 0.9640 0.1510 0.2980 0.0444 1.0000 Uiso R .
H131 H 1.0940 0.2679 0.3441 0.0454 1.0000 Uiso R .
H141 H 1.1351 0.2839 0.4611 0.0357 1.0000 Uiso R .
H161 H 1.2410 0.1004 0.5144 0.0297 1.0000 Uiso R .
H171 H 1.4245 0.0413 0.5785 0.0357 1.0000 Uiso R .
H181 H 1.4507 0.0527 0.6953 0.0387 1.0000 Uiso R .
H191 H 1.2891 0.1269 0.7480 0.0382 1.0000 Uiso R .
H201 H 1.1059 0.1875 0.6847 0.0330 1.0000 Uiso R .
H213 H 0.8224 0.4767 0.6099 0.0443 1.0000 Uiso R .
H212 H 0.7024 0.4786 0.6505 0.0443 1.0000 Uiso R .
H211 H 0.6911 0.4314 0.5814 0.0443 1.0000 Uiso R .
H222 H 0.6472 0.3354 0.7100 0.0403 1.0000 Uiso R .
H221 H 0.6135 0.3069 0.6356 0.0403 1.0000 Uiso R .
H231 H 0.7672 0.2140 0.7359 0.0413 1.0000 Uiso R .
H232 H 0.6526 0.1763 0.6862 0.0413 1.0000 Uiso R .
H242 H 0.8551 0.4247 0.7403 0.0366 1.0000 Uiso R .
H241 H 0.9044 0.3274 0.7404 0.0366 1.0000 Uiso R .
H251 H 1.0865 0.4041 0.7270 0.0393 1.0000 Uiso R .
H252 H 1.0094 0.4709 0.6783 0.0393 1.0000 Uiso R .
H261 H 0.9221 0.0811 0.6247 0.0312 1.0000 Uiso R .
H271 H 0.7563 -0.0248 0.6157 0.0420 1.0000 Uiso R .
H273 H 0.6569 0.0467 0.6335 0.0420 1.0000 Uiso R .
H272 H 0.7188 0.0533 0.5668 0.0420 1.0000 Uiso R .
H281 H 0.9014 -0.0047 0.7188 0.0453 1.0000 Uiso R .
H283 H 0.9623 0.0870 0.7394 0.0453 1.0000 Uiso R .
H282 H 0.8147 0.0686 0.7454 0.0453 1.0000 Uiso R .
H291 H 1.1888 0.3294 0.5810 0.0351 1.0000 Uiso R .
H313 H 1.2317 0.4716 0.5449 0.0509 1.0000 Uiso R .
H312 H 1.1236 0.5081 0.5856 0.0509 1.0000 Uiso R .
H311 H 1.0851 0.4460 0.5247 0.0509 1.0000 Uiso R .
H303 H 1.3616 0.4053 0.6416 0.0525 1.0000 Uiso R .
H302 H 1.2665 0.4382 0.6911 0.0525 1.0000 Uiso R .
H301 H 1.3000 0.3382 0.6874 0.0525 1.0000 Uiso R .
H22 H 0.4624 0.3272 0.5380 0.0436 1.0000 Uiso R .
H21 H 0.3789 0.2518 0.5014 0.0436 1.0000 Uiso R .
H41 H 0.5517 0.4408 0.4269 0.0502 1.0000 Uiso R .
H42 H 0.4840 0.4022 0.3598 0.0502 1.0000 Uiso R .
H32 H 0.3672 0.3987 0.4536 0.0819 1.0000 Uiso R .
H31 H 0.3584 0.3170 0.4063 0.0819 1.0000 Uiso R .
H1 H 0.858(3) 0.3490(17) 0.4843(13) 0.039(7) 1.0000 Uiso . .

loop_
_atom_site_aniso_label
_atom_site_aniso_U_11
_atom_site_aniso_U_22
_atom_site_aniso_U_33
_atom_site_aniso_U_23
_atom_site_aniso_U_13
_atom_site_aniso_U_12
Ti1 0.01912(15) 0.02190(15) 0.01617(14) -0.00099(13) 0.00068(10) 0.00265(13)
N1 0.0222(7) 0.0260(8) 0.0207(7) 0.0023(6) 0.0008(6) 0.0013(6)
N2 0.0216(7) 0.0243(7) 0.0180(7) -0.0005(6) 0.0027(5) 0.0012(6)
N3 0.0290(8) 0.0316(9) 0.0199(7) -0.0020(6) 0.0005(6) 0.0093(7)
N4 0.0238(8) 0.0269(8) 0.0214(7) 0.0001(6) 0.0040(6) 0.0017(6)
N5 0.0261(8) 0.0246(8) 0.0215(7) -0.0034(6) -0.0011(6) 0.0010(6)
B1 0.0266(10) 0.0252(10) 0.0200(9) -0.0003(7) 0.0007(8) 0.0042(8)
C1 0.0255(8) 0.0311(9) 0.0206(8) 0.0026(7) 0.0001(6) 0.0009(8)
C5 0.0279(9) 0.0327(10) 0.0213(8) 0.0053(7) -0.0011(7) -0.0008(8)
C6 0.0384(11) 0.0447(13) 0.0188(9) 0.0000(8) -0.0007(7) -0.0009(9)
C7 0.0462(12) 0.0342(11) 0.0256(10) -0.0028(8) -0.0033(9) -0.0037(9)
C8 0.0395(11) 0.0318(10) 0.0268(10) 0.0010(8) 0.0012(8) -0.0055(9)
C9 0.0198(8) 0.0263(9) 0.0199(8) -0.0018(7) 0.0038(6) 0.0056(7)
C10 0.0246(9) 0.0279(9) 0.0267(9) -0.0023(7) 0.0026(7) 0.0012(7)
C11 0.0308(10) 0.0384(11) 0.0309(10) -0.0100(9) -0.0017(8) 0.0020(8)
C12 0.0337(11) 0.0560(14) 0.0205(9) -0.0055(9) 0.0007(8) 0.0074(10)
C13 0.0397(11) 0.0510(13) 0.0236(9) 0.0064(9) 0.0095(8) 0.0000(10)
C14 0.0295(9) 0.0360(10) 0.0236(9) 0.0008(8) 0.0057(7) -0.0041(8)
C15 0.0194(8) 0.0227(9) 0.0232(8) 0.0021(7) 0.0026(6) -0.0004(7)
C16 0.0231(9) 0.0258(9) 0.0257(9) -0.0004(7) 0.0047(7) 0.0002(7)
C17 0.0238(9) 0.0287(10) 0.0373(11) 0.0032(8) 0.0064(8) 0.0063(8)
C18 0.0243(9) 0.0358(11) 0.0355(11) 0.0081(9) -0.0002(8) 0.0045(8)
C19 0.0335(10) 0.0360(11) 0.0248(9) 0.0056(8) -0.0009(8) 0.0043(8)
C20 0.0280(9) 0.0306(10) 0.0240(9) 0.0014(7) 0.0035(7) 0.0047(8)
C21 0.0460(12) 0.0351(11) 0.0275(10) -0.0031(8) -0.0009(9) 0.0198(9)
C22 0.0282(10) 0.0450(12) 0.0283(10) -0.0082(9) 0.0070(8) 0.0069(9)
C23 0.0330(10) 0.0419(12) 0.0309(10) -0.0008(9) 0.0136(8) 0.0022(9)
C24 0.0368(11) 0.0339(10) 0.0195(9) -0.0058(7) -0.0005(7) 0.0090(8)
C25 0.0393(11) 0.0321(10) 0.0246(9) -0.0074(8) -0.0038(8) 0.0021(9)
C26 0.0284(9) 0.0268(9) 0.0232(9) 0.0042(7) 0.0051(7) 0.0018(7)
C27 0.0331(10) 0.0350(11) 0.0361(11) -0.0002(9) 0.0024(8) -0.0029(9)
C28 0.0462(13) 0.0382(12) 0.0275(10) 0.0102(9) 0.0021(9) -0.0015(10)
C29 0.0285(10) 0.0280(10) 0.0296(10) -0.0032(8) -0.0013(8) -0.0030(8)
C31 0.0481(13) 0.0364(12) 0.0419(12) 0.0054(10) 0.0040(10) -0.0077(10)
C30 0.0306(11) 0.0548(15) 0.0430(13) -0.0058(11) -0.0045(9) -0.0061(10)
C2 0.0272(9) 0.0489(13) 0.0339(10) 0.0066(9) 0.0070(8) 0.0069(8)
C4 0.0449(12) 0.0434(12) 0.0367(11) 0.0139(9) 0.0036(9) 0.0146(10)
C3 0.0475(14) 0.0574(15) 0.0726(17) 0.0226(13) 0.0185(12) 0.0184(12)

loop_
_atom_type_symbol
_atom_type_scat_dispersion_real
_atom_type_scat_dispersion_imag
_atom_type_scat_Cromer_Mann_a1
_atom_type_scat_Cromer_Mann_b1
_atom_type_scat_Cromer_Mann_a2
_atom_type_scat_Cromer_Mann_b2
_atom_type_scat_Cromer_Mann_a3
_atom_type_scat_Cromer_Mann_b3
_atom_type_scat_Cromer_Mann_a4
_atom_type_scat_Cromer_Mann_b4
_atom_type_scat_Cromer_Mann_c
_atom_type_scat_source
Ti 0.2776 0.4457 9.7595 7.8508 7.3558 0.5000 1.6991 35.6338 1.9021 116.1050 1.2807 'International Tables Vol C 4.2.6.8 and 6.1.1.4'
N 0.0061 0.0033 12.2126 0.0057 3.1322 9.8933 2.0125 28.9975 1.1663 0.5826 -11.5290 'International Tables Vol C 4.2.6.8 and 6.1.1.4'
C 0.0033 0.0016 2.3100 20.8439 1.0200 10.2075 1.5886 0.5687 0.8650 51.6512 0.2156 'International Tables Vol C 4.2.6.8 and 6.1.1.4'
H 0.0000 0.0000 0.4930 10.5109 0.3229 26.1257 0.1402 3.1424 0.0408 57.7998 0.0030 'International Tables Vol C 4.2.6.8 and 6.1.1.4'
B 0.0013 0.0007 2.0545 23.2185 1.3326 1.0210 1.0979 60.3498 0.7068 0.1403 -0.1932 'International Tables Vol C 4.2.6.8 and 6.1.1.4'

loop_
_geom_angle_atom_site_label_1
_geom_angle_atom_site_label_2
_geom_angle_atom_site_label_3
_geom_angle
_geom_angle_publ_flag
N1 Ti1 N2 98.96(6) yes
N1 Ti1 N3 91.26(6) yes
N2 Ti1 N3 169.28(6) yes
N1 Ti1 N4 115.03(7) yes
N2 Ti1 N4 101.62(6) yes
N3 Ti1 N4 76.72(6) yes
N1 Ti1 N5 114.66(7) yes
N2 Ti1 N5 96.17(6) yes
N3 Ti1 N5 76.44(6) yes
N4 Ti1 N5 123.20(7) yes
Ti1 N1 B1 136.42(14) yes
Ti1 N1 H1 114.5(16) no
B1 N1 H1 108.9(16) no
Ti1 N2 C9 117.71(11) yes
Ti1 N2 C15 125.65(11) yes
C9 N2 C15 116.50(14) yes
Ti1 N3 C21 115.01(12) yes
Ti1 N3 C22 107.58(12) yes
C21 N3 C22 110.91(16) yes
Ti1 N3 C24 101.75(11) yes
C21 N3 C24 109.92(16) yes
C22 N3 C24 111.35(16) yes
Ti1 N4 C23 123.15(13) yes
Ti1 N4 C26 123.54(12) yes
C23 N4 C26 113.09(15) yes
Ti1 N5 C25 121.32(13) yes
Ti1 N5 C29 124.58(12) yes
C25 N5 C29 113.80(15) yes
N1 B1 C1 125.76(16) yes
N1 B1 C5 124.28(18) yes
C1 B1 C5 109.96(15) yes
B1 C1 C8 106.20(15) yes
B1 C1 C2 109.15(16) yes
C8 C1 C2 113.52(17) yes
B1 C1 H11 109.3 no
C8 C1 H11 109.3 no
C2 C1 H11 109.3 no
B1 C5 C6 108.21(16) yes
B1 C5 C4 107.27(16) yes
C6 C5 C4 114.29(18) yes
B1 C5 H51 109.0 no
C6 C5 H51 109.0 no
C4 C5 H51 108.9 no
C5 C6 C7 115.20(17) yes
C5 C6 H61 108.1 no
C7 C6 H61 108.0 no
C5 C6 H62 107.9 no
C7 C6 H62 108.0 no
H61 C6 H62 109.5 no
C6 C7 C8 114.29(17) yes
C6 C7 H72 108.2 no
C8 C7 H72 108.3 no
C6 C7 H71 108.2 no
C8 C7 H71 108.3 no
H72 C7 H71 109.5 no
C1 C8 C7 114.60(17) yes
C1 C8 H82 108.3 no
C7 C8 H82 108.2 no
C1 C8 H81 108.1 no
C7 C8 H81 108.1 no
H82 C8 H81 109.5 no
N2 C9 C10 120.62(16) yes
N2 C9 C14 120.35(16) yes
C10 C9 C14 118.98(17) yes
C9 C10 C11 120.56(18) yes
C9 C10 H101 119.7 no
C11 C10 H101 119.8 no
C10 C11 C12 119.90(19) yes
C10 C11 H111 120.1 no
C12 C11 H111 120.0 no
C11 C12 C13 120.33(19) yes
C11 C12 H121 119.8 no
C13 C12 H121 119.8 no
C12 C13 C14 119.9(2) yes
C12 C13 H131 120.0 no
C14 C13 H131 120.1 no
C13 C14 C9 120.32(19) yes
C13 C14 H141 119.9 no
C9 C14 H141 119.8 no
N2 C15 C16 123.20(16) yes
N2 C15 C20 119.62(16) yes
C16 C15 C20 117.18(17) yes
C15 C16 C17 120.74(17) yes
C15 C16 H161 119.6 no
C17 C16 H161 119.6 no
C16 C17 C18 121.44(18) yes
C16 C17 H171 119.3 no
C18 C17 H171 119.3 no
C17 C18 C19 118.55(18) yes
C17 C18 H181 120.8 no
C19 C18 H181 120.7 no
C18 C19 C20 120.50(18) yes
C18 C19 H191 119.8 no
C20 C19 H191 119.8 no
C15 C20 C19 121.58(18) yes
C15 C20 H201 119.2 no
C19 C20 H201 119.2 no
N3 C21 H213 109.4 no
N3 C21 H212 109.5 no
H213 C21 H212 109.5 no
N3 C21 H211 109.5 no
H213 C21 H211 109.5 no
H212 C21 H211 109.5 no
N3 C22 C23 109.23(16) yes
N3 C22 H222 109.6 no
C23 C22 H222 109.6 no
N3 C22 H221 109.5 no
C23 C22 H221 109.4 no
H222 C22 H221 109.5 no
C22 C23 N4 108.73(16) yes
C22 C23 H231 109.6 no
N4 C23 H231 109.6 no
C22 C23 H232 109.7 no
N4 C23 H232 109.7 no
H231 C23 H232 109.5 no
N3 C24 C25 109.15(16) yes
N3 C24 H242 109.6 no
C25 C24 H242 109.5 no
N3 C24 H241 109.6 no
C25 C24 H241 109.5 no
H242 C24 H241 109.5 no
C24 C25 N5 108.08(16) yes
C24 C25 H251 109.9 no
N5 C25 H251 109.8 no
C24 C25 H252 109.8 no
N5 C25 H252 109.8 no
H251 C25 H252 109.5 no
N4 C26 C27 112.69(16) yes
N4 C26 C28 112.54(16) yes
C27 C26 C28 110.30(17) yes
N4 C26 H261 107.0 no
C27 C26 H261 107.0 no
C28 C26 H261 106.9 no
C26 C27 H271 109.4 no
C26 C27 H273 109.5 no
H271 C27 H273 109.5 no
C26 C27 H272 109.5 no
H271 C27 H272 109.5 no
H273 C27 H272 109.5 no
C26 C28 H281 109.5 no
C26 C28 H283 109.5 no
H281 C28 H283 109.5 no
C26 C28 H282 109.4 no
H281 C28 H282 109.5 no
H283 C28 H282 109.5 no
N5 C29 C31 111.13(17) yes
N5 C29 C30 113.78(17) yes
C31 C29 C30 110.86(18) yes
N5 C29 H291 106.9 no
C31 C29 H291 106.8 no
C30 C29 H291 106.9 no
C29 C31 H313 109.5 no
C29 C31 H312 109.4 no
H313 C31 H312 109.5 no
C29 C31 H311 109.5 no
H313 C31 H311 109.5 no
H312 C31 H311 109.5 no
C29 C30 H303 109.4 no
C29 C30 H302 109.5 no
H303 C30 H302 109.5 no
C29 C30 H301 109.5 no
H303 C30 H301 109.5 no
H302 C30 H301 109.5 no
C1 C2 C3 116.70(18) yes
C1 C2 H22 107.6 no
C3 C2 H22 108.5 no
C1 C2 H21 107.6 no
C3 C2 H21 106.8 no
H22 C2 H21 109.5 no
C5 C4 C3 116.13(19) yes
C5 C4 H41 107.9 no
C3 C4 H41 108.7 no
C5 C4 H42 107.7 no
C3 C4 H42 106.9 no
H41 C4 H42 109.5 no
C2 C3 C4 118.6(2) yes
C2 C3 H32 106.4 no
C4 C3 H32 106.4 no
C2 C3 H31 107.8 no
C4 C3 H31 107.9 no
H32 C3 H31 109.5 no

loop_
_geom_bond_atom_site_label_1
_geom_bond_atom_site_label_2
_geom_bond_distance
_geom_bond_publ_flag
Ti1 N1 1.9693(15) yes
Ti1 N2 1.9979(15) yes
Ti1 N3 2.2767(16) yes
Ti1 N4 1.9446(16) yes
Ti1 N5 1.9525(16) yes
N1 B1 1.405(3) yes
N1 H1 0.92(3) no
N2 C9 1.437(2) yes
N2 C15 1.402(2) yes
N3 C21 1.477(3) yes
N3 C22 1.472(3) yes
N3 C24 1.478(2) yes
N4 C23 1.466(2) yes
N4 C26 1.484(2) yes
N5 C25 1.459(2) yes
N5 C29 1.481(3) yes
B1 C1 1.582(3) yes
B1 C5 1.593(3) yes
C1 C8 1.547(3) yes
C1 C2 1.545(3) yes
C1 H11 0.950 no
C5 C6 1.549(3) yes
C5 C4 1.541(3) yes
C5 H51 0.950 no
C6 C7 1.533(3) yes
C6 H61 0.950 no
C6 H62 0.950 no
C7 C8 1.525(3) yes
C7 H72 0.950 no
C7 H71 0.950 no
C8 H82 0.950 no
C8 H81 0.950 no
C9 C10 1.392(3) yes
C9 C14 1.393(3) yes
C10 C11 1.393(3) yes
C10 H101 0.950 no
C11 C12 1.380(3) yes
C11 H111 0.950 no
C12 C13 1.382(3) yes
C12 H121 0.950 no
C13 C14 1.397(3) yes
C13 H131 0.950 no
C14 H141 0.950 no
C15 C16 1.405(3) yes
C15 C20 1.403(3) yes
C16 C17 1.385(3) yes
C16 H161 0.950 no
C17 C18 1.383(3) yes
C17 H171 0.950 no
C18 C19 1.392(3) yes
C18 H181 0.950 no
C19 C20 1.383(3) yes
C19 H191 0.950 no
C20 H201 0.950 no
C21 H213 0.950 no
C21 H212 0.950 no
C21 H211 0.950 no
C22 C23 1.514(3) yes
C22 H222 0.950 no
C22 H221 0.950 no
C23 H231 0.950 no
C23 H232 0.950 no
C24 C25 1.504(3) yes
C24 H242 0.950 no
C24 H241 0.950 no
C25 H251 0.950 no
C25 H252 0.950 no
C26 C27 1.526(3) yes
C26 C28 1.527(3) yes
C26 H261 0.950 no
C27 H271 0.950 no
C27 H273 0.950 no
C27 H272 0.950 no
C28 H281 0.950 no
C28 H283 0.950 no
C28 H282 0.950 no
C29 C31 1.524(3) yes
C29 C30 1.532(3) yes
C29 H291 0.950 no
C31 H313 0.950 no
C31 H312 0.950 no
C31 H311 0.950 no
C30 H303 0.950 no
C30 H302 0.950 no
C30 H301 0.950 no
C2 C3 1.516(3) yes
C2 H22 0.950 no
C2 H21 0.950 no
C4 C3 1.473(3) yes
C4 H41 0.950 no
C4 H42 0.950 no
C3 H32 0.950 no
C3 H31 0.950 no
